data_7111725
loop_
_publ_author_name
'Hudnall, Todd W.'
'Moerdyk, Jonathan P.'
'Bielawski, Christopher W.'

_publ_section_title
;
 Ammonia N--H activation by a N,N&#x2032;-diamidocarbene
;
_journal_issue 24
_journal_name_full 'Chemical Communications'
_journal_page_first 4288
_journal_page_last 4290
_journal_paper_doi 10.1039/c0cc00638f
_journal_volume 46
_journal_year 2010
_chemical_formula_moiety N,N-(Mes)2-4,6-dioxo-5,5-(Me)2-2-ylidene
_chemical_formula_sum 'C24 H28 N2 O2'
_chemical_formula_weight 376.48
_chemical_name_common '6-KetoMes carbene'
_chemical_name_systematic
;
?
;
_space_group_IT_number 14
_symmetry_cell_setting monoclinic
_symmetry_space_group_name_Hall '-P 2ybc'
_symmetry_space_group_name_H-M 'P 1 21/c 1'
_atom_sites_solution_hydrogens geom
_atom_sites_solution_primary direct
_atom_sites_solution_secondary difmap
_audit_creation_method SHELXL-97
_cell_angle_alpha 90.00
_cell_angle_beta 97.686(2)
_cell_angle_gamma 90.00
_cell_formula_units_Z 4
_cell_length_a 17.7632(14)
_cell_length_b 16.2017(12)
_cell_length_c 7.6426(6)
_cell_measurement_temperature 150(2)
_cell_volume 2179.7(3)
_computing_cell_refinement 'Collect software, Nonius B.V. 1998'
_computing_data_collection 'Collect software, Nonius B.V. 1998'
_computing_data_reduction 'DENZO and Scalepack (Otwinoski and Minor, 1997)'
_computing_structure_refinement 'SHELXL-97 (Sheldrick, 1997)'
_computing_structure_solution 'SHELXS-97 (Sheldrick, 1990)'
_diffrn_ambient_temperature 150(2)
_diffrn_measured_fraction_theta_full 0.998
_diffrn_measured_fraction_theta_max 0.998
_diffrn_measurement_device_type 'CCD area detector'
_diffrn_measurement_method 'phi and omega scans'
_diffrn_radiation_monochromator graphite
_diffrn_radiation_source 'fine-focus sealed tube'
_diffrn_radiation_type MoK\a
_diffrn_radiation_wavelength 0.71075
_diffrn_reflns_av_R_equivalents 0.0307
_diffrn_reflns_av_sigmaI/netI 0.0220
_diffrn_reflns_limit_h_max 21
_diffrn_reflns_limit_h_min -21
_diffrn_reflns_limit_k_max 19
_diffrn_reflns_limit_k_min -19
_diffrn_reflns_limit_l_max 9
_diffrn_reflns_limit_l_min -9
_diffrn_reflns_number 18370
_diffrn_reflns_theta_full 25.00
_diffrn_reflns_theta_max 25.00
_diffrn_reflns_theta_min 3.05
_exptl_absorpt_coefficient_mu 0.073
_exptl_absorpt_correction_type none
_exptl_absorpt_process_details none
_exptl_crystal_colour colorless
_exptl_crystal_density_diffrn 1.147
_exptl_crystal_density_method 'not measured'
_exptl_crystal_description prism
_exptl_crystal_F_000 808
_exptl_crystal_size_max 0.30
_exptl_crystal_size_mid 0.21
_exptl_crystal_size_min 0.14
_refine_diff_density_max 0.380
_refine_diff_density_min -0.363
_refine_diff_density_rms 0.046
_refine_ls_extinction_method none
_refine_ls_goodness_of_fit_ref 1.008
_refine_ls_hydrogen_treatment constr
_refine_ls_matrix_type full
_refine_ls_number_parameters 253
_refine_ls_number_reflns 3830
_refine_ls_number_restraints 0
_refine_ls_restrained_S_all 1.008
_refine_ls_R_factor_all 0.0701
_refine_ls_R_factor_gt 0.0586
_refine_ls_shift/su_max 0.000
_refine_ls_shift/su_mean 0.000
_refine_ls_structure_factor_coef Fsqd
_refine_ls_weighting_details 'calc w=1/[\s^2^(Fo^2^)+(0.0693P)^2^+1.9940P] where P=(Fo^2^+2Fc^2^)/3'
_refine_ls_weighting_scheme calc
_refine_ls_wR_factor_gt 0.1543
_refine_ls_wR_factor_ref 0.1640
_reflns_number_gt 3133
_reflns_number_total 3830
_reflns_threshold_expression >2sigma(I)
_cod_data_source_file c0cc00638fsup1.cif
_cod_data_source_block 2
_cod_depositor_comments
;
The following automatic conversions were performed:

'_symmetry_cell_setting' value 'Monoclinic' changed to 'monoclinic'
according to /home/saulius/struct/CIF-dictionaries/cif_core.dic
dictionary named 'cif_core.dic' version 2.4.2 from 2011-04-26.

Automatic conversion script
Id: cif_fix_values 1891 2012-01-12 08:04:46Z andrius 
;
_cod_original_sg_symbol_H-M P2(1)/c
_cod_database_code 7111725

loop_
_symmetry_equiv_pos_as_xyz
'x, y, z'
'-x, y+1/2, -z+1/2'
'-x, -y, -z'
'x, -y-1/2, z-1/2'

loop_
_atom_site_label
_atom_site_type_symbol
_atom_site_fract_x
_atom_site_fract_y
_atom_site_fract_z
_atom_site_U_iso_or_equiv
_atom_site_adp_type
_atom_site_occupancy
_atom_site_symmetry_multiplicity
_atom_site_calc_flag
_atom_site_refinement_flags
N1 N 0.18817(10) 0.45198(11) 0.9473(2) 0.0348(4) Uani 1 1 d .
N2 N 0.29640(10) 0.53006(11) 0.9391(2) 0.0358(4) Uani 1 1 d .
C7 C 0.34878(12) 0.56983(14) 0.8337(3) 0.0367(5) Uani 1 1 d .
O1 O 0.14125(10) 0.42439(12) 1.2051(2) 0.0522(5) Uani 1 1 d .
C16 C 0.12370(12) 0.40815(14) 0.8493(3) 0.0361(5) Uani 1 1 d .
C18 C -0.00033(13) 0.41032(15) 0.6846(3) 0.0403(5) Uani 1 1 d .
H18A H -0.0436 0.4392 0.6379 0.048 Uiso 1 1 calc R
C19 C 0.00300(13) 0.32584(15) 0.6558(3) 0.0410(6) Uani 1 1 d .
C20 C 0.06822(14) 0.28334(15) 0.7268(3) 0.0449(6) Uani 1 1 d .
H20A H 0.0709 0.2267 0.7085 0.054 Uiso 1 1 calc R
C17 C 0.05965(13) 0.45312(14) 0.7819(3) 0.0372(5) Uani 1 1 d .
O2 O 0.36365(11) 0.58462(14) 1.1863(2) 0.0654(6) Uani 1 1 d .
C12 C 0.33415(13) 0.65113(15) 0.7775(3) 0.0399(5) Uani 1 1 d .
C2 C 0.19060(13) 0.45591(14) 1.1322(3) 0.0375(5) Uani 1 1 d .
C1 C 0.23781(13) 0.48671(14) 0.8462(3) 0.0382(5) Uani 1 1 d .
C21 C 0.12941(13) 0.32322(14) 0.8243(3) 0.0414(6) Uani 1 1 d .
C8 C 0.41194(13) 0.52603(15) 0.7937(3) 0.0409(6) Uani 1 1 d .
C4 C 0.31058(13) 0.54240(15) 1.1228(3) 0.0408(6) Uani 1 1 d .
C11 C 0.38611(14) 0.68875(16) 0.6803(3) 0.0464(6) Uani 1 1 d .
H11A H 0.3777 0.7429 0.6426 0.056 Uiso 1 1 calc R
C23 C -0.06297(15) 0.28042(17) 0.5516(4) 0.0527(7) Uani 1 1 d .
H23A H -0.0507 0.2229 0.5451 0.079 Uiso 1 1 calc R
H23B H -0.0725 0.3029 0.4345 0.079 Uiso 1 1 calc R
H23C H -0.1074 0.2867 0.6092 0.079 Uiso 1 1 calc R
C9 C 0.46118(13) 0.56629(17) 0.6939(3) 0.0465(6) Uani 1 1 d .
H9A H 0.5030 0.5377 0.6634 0.056 Uiso 1 1 calc R
C10 C 0.44986(14) 0.64763(17) 0.6384(3) 0.0475(6) Uani 1 1 d .
C3 C 0.25776(13) 0.50034(14) 1.2354(3) 0.0389(5) Uani 1 1 d .
C22 C 0.05449(15) 0.54514(15) 0.8130(4) 0.0505(6) Uani 1 1 d .
H22A H 0.1005 0.5639 0.8818 0.076 Uiso 1 1 calc R
H22B H 0.0122 0.5564 0.8754 0.076 Uiso 1 1 calc R
H22C H 0.0475 0.5734 0.7016 0.076 Uiso 1 1 calc R
C15 C 0.26384(15) 0.69630(17) 0.8153(4) 0.0534(7) Uani 1 1 d .
H15A H 0.2349 0.6614 0.8829 0.080 Uiso 1 1 calc R
H15B H 0.2335 0.7107 0.7061 0.080 Uiso 1 1 calc R
H15C H 0.2783 0.7456 0.8811 0.080 Uiso 1 1 calc R
C24 C 0.19990(15) 0.27590(17) 0.8998(4) 0.0591(8) Uani 1 1 d .
H24A H 0.1936 0.2186 0.8694 0.089 Uiso 1 1 calc R
H24B H 0.2077 0.2817 1.0259 0.089 Uiso 1 1 calc R
H24C H 0.2431 0.2975 0.8518 0.089 Uiso 1 1 calc R
C13 C 0.42586(16) 0.43804(17) 0.8545(4) 0.0562(7) Uani 1 1 d .
H13A H 0.4716 0.4180 0.8150 0.084 Uiso 1 1 calc R
H13B H 0.3838 0.4042 0.8061 0.084 Uiso 1 1 calc R
H13C H 0.4311 0.4359 0.9811 0.084 Uiso 1 1 calc R
C14 C 0.50503(18) 0.6912(2) 0.5361(4) 0.0735(9) Uani 1 1 d .
H14A H 0.4877 0.7465 0.5098 0.110 Uiso 1 1 calc R
H14B H 0.5082 0.6620 0.4279 0.110 Uiso 1 1 calc R
H14C H 0.5543 0.6927 0.6053 0.110 Uiso 1 1 calc R
C6 C 0.22697(18) 0.56564(19) 1.3546(4) 0.0638(8) Uani 1 1 d .
H6A H 0.1976 0.6058 1.2824 0.096 Uiso 1 1 calc R
H6B H 0.2687 0.5925 1.4248 0.096 Uiso 1 1 calc R
H6C H 0.1954 0.5392 1.4306 0.096 Uiso 1 1 calc R
C5 C 0.30489(17) 0.4360(2) 1.3514(4) 0.0685(9) Uani 1 1 d .
H5A H 0.3240 0.3954 1.2774 0.103 Uiso 1 1 calc R
H5B H 0.2734 0.4097 1.4275 0.103 Uiso 1 1 calc R
H5C H 0.3466 0.4630 1.4216 0.103 Uiso 1 1 calc R

loop_
_atom_site_aniso_label
_atom_site_aniso_U_11
_atom_site_aniso_U_22
_atom_site_aniso_U_33
_atom_site_aniso_U_23
_atom_site_aniso_U_13
_atom_site_aniso_U_12
N1 0.0349(10) 0.0342(10) 0.0336(10) -0.0049(8) -0.0009(8) -0.0030(8)
N2 0.0338(10) 0.0394(10) 0.0331(10) -0.0047(8) 0.0002(8) -0.0029(8)
C7 0.0343(11) 0.0429(13) 0.0313(11) -0.0044(10) -0.0007(9) -0.0035(10)
O1 0.0496(10) 0.0638(12) 0.0430(10) -0.0009(8) 0.0054(8) -0.0169(9)
C16 0.0360(11) 0.0377(12) 0.0337(11) -0.0035(9) 0.0013(9) -0.0046(9)
C18 0.0359(12) 0.0454(13) 0.0379(12) 0.0016(10) -0.0012(10) -0.0009(10)
C19 0.0426(13) 0.0437(13) 0.0361(12) -0.0033(10) 0.0029(10) -0.0095(10)
C20 0.0503(14) 0.0343(12) 0.0486(14) -0.0084(10) 0.0005(11) -0.0048(11)
C17 0.0385(12) 0.0359(12) 0.0367(12) -0.0014(10) 0.0027(10) -0.0015(10)
O2 0.0628(12) 0.0908(15) 0.0409(10) -0.0130(10) 0.0012(9) -0.0397(11)
C12 0.0386(12) 0.0432(13) 0.0363(12) -0.0032(10) -0.0007(10) -0.0011(10)
C2 0.0389(12) 0.0350(12) 0.0373(12) -0.0018(10) 0.0002(10) -0.0003(10)
C1 0.0363(12) 0.0391(12) 0.0379(12) -0.0047(10) 0.0004(10) -0.0001(10)
C21 0.0425(13) 0.0382(13) 0.0419(13) -0.0056(10) 0.0000(10) 0.0002(10)
C8 0.0373(12) 0.0463(14) 0.0372(12) -0.0049(10) -0.0014(10) 0.0013(10)
C4 0.0410(13) 0.0448(13) 0.0351(12) -0.0057(10) -0.0007(10) -0.0046(11)
C11 0.0471(14) 0.0468(14) 0.0430(13) 0.0037(11) -0.0026(11) -0.0047(11)
C23 0.0507(15) 0.0535(15) 0.0510(15) -0.0073(12) -0.0038(12) -0.0140(12)
C9 0.0359(12) 0.0643(17) 0.0394(13) -0.0062(12) 0.0050(10) 0.0036(11)
C10 0.0429(13) 0.0618(16) 0.0365(12) 0.0013(12) 0.0010(10) -0.0066(12)
C3 0.0411(13) 0.0412(13) 0.0324(11) -0.0023(10) -0.0021(10) -0.0055(10)
C22 0.0491(14) 0.0383(13) 0.0610(16) -0.0017(12) -0.0045(12) 0.0017(11)
C15 0.0497(15) 0.0477(15) 0.0629(17) 0.0028(13) 0.0072(13) 0.0078(12)
C24 0.0545(16) 0.0477(15) 0.0697(18) -0.0129(13) -0.0122(14) 0.0096(12)
C13 0.0545(16) 0.0513(16) 0.0627(17) -0.0013(13) 0.0075(13) 0.0113(13)
C14 0.0606(18) 0.093(2) 0.070(2) 0.0193(18) 0.0211(16) -0.0050(17)
C6 0.0690(19) 0.0660(19) 0.0593(17) -0.0255(15) 0.0190(15) -0.0207(15)
C5 0.0550(17) 0.0698(19) 0.073(2) 0.0223(16) -0.0198(15) -0.0106(15)

loop_
_atom_type_symbol
_atom_type_description
_atom_type_scat_dispersion_real
_atom_type_scat_dispersion_imag
_atom_type_scat_source
C C 0.0033 0.0016 'International Tables Vol C Tables 4.2.6.8 and 6.1.1.4'
H H 0.0000 0.0000 'International Tables Vol C Tables 4.2.6.8 and 6.1.1.4'
N N 0.0061 0.0033 'International Tables Vol C Tables 4.2.6.8 and 6.1.1.4'
O O 0.0106 0.0060 'International Tables Vol C Tables 4.2.6.8 and 6.1.1.4'

loop_
_geom_angle_atom_site_label_1
_geom_angle_atom_site_label_2
_geom_angle_atom_site_label_3
_geom_angle
C1 N1 C2 127.72(18)
C1 N1 C16 115.40(17)
C2 N1 C16 116.84(18)
C1 N2 C4 127.65(19)
C1 N2 C7 115.85(18)
C4 N2 C7 116.47(18)
C8 C7 C12 122.2(2)
C8 C7 N2 119.1(2)
C12 C7 N2 118.6(2)
C17 C16 C21 122.5(2)
C17 C16 N1 118.69(19)
C21 C16 N1 118.8(2)
C19 C18 C17 121.8(2)
C19 C18 H18A 119.1
C17 C18 H18A 119.1
C18 C19 C20 118.4(2)
C18 C19 C23 121.0(2)
C20 C19 C23 120.6(2)
C21 C20 C19 121.9(2)
C21 C20 H20A 119.1
C19 C20 H20A 119.1
C16 C17 C18 117.7(2)
C16 C17 C22 121.4(2)
C18 C17 C22 120.9(2)
C7 C12 C11 117.7(2)
C7 C12 C15 121.5(2)
C11 C12 C15 120.8(2)
O1 C2 N1 121.0(2)
O1 C2 C3 121.8(2)
N1 C2 C3 117.3(2)
N1 C1 N2 114.83(19)
C20 C21 C16 117.7(2)
C20 C21 C24 121.0(2)
C16 C21 C24 121.2(2)
C7 C8 C9 117.6(2)
C7 C8 C13 121.1(2)
C9 C8 C13 121.4(2)
O2 C4 N2 120.4(2)
O2 C4 C3 122.2(2)
N2 C4 C3 117.43(19)
C10 C11 C12 122.0(2)
C10 C11 H11A 119.0
C12 C11 H11A 119.0
C19 C23 H23A 109.5
C19 C23 H23B 109.5
H23A C23 H23B 109.5
C19 C23 H23C 109.5
H23A C23 H23C 109.5
H23B C23 H23C 109.5
C10 C9 C8 122.2(2)
C10 C9 H9A 118.9
C8 C9 H9A 118.9
C11 C10 C9 118.3(2)
C11 C10 C14 120.1(3)
C9 C10 C14 121.6(3)
C4 C3 C2 114.84(18)
C4 C3 C5 107.5(2)
C2 C3 C5 107.9(2)
C4 C3 C6 108.8(2)
C2 C3 C6 108.4(2)
C5 C3 C6 109.4(2)
C17 C22 H22A 109.5
C17 C22 H22B 109.5
H22A C22 H22B 109.5
C17 C22 H22C 109.5
H22A C22 H22C 109.5
H22B C22 H22C 109.5
C12 C15 H15A 109.5
C12 C15 H15B 109.5
H15A C15 H15B 109.5
C12 C15 H15C 109.5
H15A C15 H15C 109.5
H15B C15 H15C 109.5
C21 C24 H24A 109.5
C21 C24 H24B 109.5
H24A C24 H24B 109.5
C21 C24 H24C 109.5
H24A C24 H24C 109.5
H24B C24 H24C 109.5
C8 C13 H13A 109.5
C8 C13 H13B 109.5
H13A C13 H13B 109.5
C8 C13 H13C 109.5
H13A C13 H13C 109.5
H13B C13 H13C 109.5
C10 C14 H14A 109.5
C10 C14 H14B 109.5
H14A C14 H14B 109.5
C10 C14 H14C 109.5
H14A C14 H14C 109.5
H14B C14 H14C 109.5
C3 C6 H6A 109.5
C3 C6 H6B 109.5
H6A C6 H6B 109.5
C3 C6 H6C 109.5
H6A C6 H6C 109.5
H6B C6 H6C 109.5
C3 C5 H5A 109.5
C3 C5 H5B 109.5
H5A C5 H5B 109.5
C3 C5 H5C 109.5
H5A C5 H5C 109.5
H5B C5 H5C 109.5

loop_
_geom_bond_atom_site_label_1
_geom_bond_atom_site_label_2
_geom_bond_distance
N1 C1 1.369(3)
N1 C2 1.409(3)
N1 C16 1.466(3)
N2 C1 1.372(3)
N2 C4 1.407(3)
N2 C7 1.459(3)
C7 C8 1.395(3)
C7 C12 1.399(3)
O1 C2 1.212(3)
C16 C17 1.391(3)
C16 C21 1.395(3)
C18 C19 1.389(3)
C18 C17 1.399(3)
C18 H18A 0.9300
C19 C20 1.394(3)
C19 C23 1.516(3)
C20 C21 1.392(3)
C20 H20A 0.9300
C17 C22 1.514(3)
O2 C4 1.212(3)
C12 C11 1.400(3)
C12 C15 1.509(3)
C2 C3 1.520(3)
C21 C24 1.515(3)
C8 C9 1.397(3)
C8 C13 1.509(4)
C4 C3 1.517(3)
C11 C10 1.388(4)
C11 H11A 0.9300
C23 H23A 0.9600
C23 H23B 0.9600
C23 H23C 0.9600
C9 C10 1.391(4)
C9 H9A 0.9300
C10 C14 1.508(4)
C3 C5 1.541(4)
C3 C6 1.543(4)
C22 H22A 0.9600
C22 H22B 0.9600
C22 H22C 0.9600
C15 H15A 0.9600
C15 H15B 0.9600
C15 H15C 0.9600
C24 H24A 0.9600
C24 H24B 0.9600
C24 H24C 0.9600
C13 H13A 0.9600
C13 H13B 0.9600
C13 H13C 0.9600
C14 H14A 0.9600
C14 H14B 0.9600
C14 H14C 0.9600
C6 H6A 0.9600
C6 H6B 0.9600
C6 H6C 0.9600
C5 H5A 0.9600
C5 H5B 0.9600
C5 H5C 0.9600
